data_7703632
loop_
_publ_author_name
'Maliszewska, Hanna K.'
'Hughes, David L.'
'Mu\~noz, Mar\'ia Paz'

_publ_section_title
;
 Allene-derived gold and platinum complexes: synthesis and first
 applications in catalysis.
;
_journal_issue 13
_journal_name_full 'Dalton transactions (Cambridge, England : 2003)'
_journal_page_first 4034
_journal_page_last 4038
_journal_paper_doi 10.1039/d0dt00665c
_journal_volume 49
_journal_year 2020
_chemical_absolute_configuration ad
_chemical_formula_moiety 'C25 H26 Au Cl N2'
_chemical_formula_structural '[Au Cl (C8H3N-Ph-1,-C5H3N-Me-1,-tBu-3,-Me-7)]'
_chemical_formula_sum 'C25 H26 Au Cl N2'
_chemical_formula_weight 586.89
_space_group_crystal_system tetragonal
_space_group_IT_number 76
_space_group_name_Hall 'P 4w'
_space_group_name_H-M_alt 'P 41'
_atom_sites_solution_hydrogens geom
_atom_sites_solution_primary dual
_audit_creation_method SHELXL-2018/3
_audit_update_record
;
2019-12-19 deposited with the CCDC.	2020-02-28 downloaded from the CCDC.
;
_cell_angle_alpha 90
_cell_angle_beta 90
_cell_angle_gamma 90
_cell_formula_units_Z 4
_cell_length_a 10.03923(5)
_cell_length_b 10.03923(5)
_cell_length_c 21.99014(18)
_cell_measurement_reflns_used 65412
_cell_measurement_temperature 100.01(10)
_cell_measurement_theta_max 33.9940
_cell_measurement_theta_min 2.2110
_cell_volume 2216.30(2)
_computing_cell_refinement 'CrysAlisPro 1.171.40.57a (Rigaku OD, 2019)'
_computing_data_collection 'CrysAlisPro 1.171.40.57a (Rigaku OD, 2019)'
_computing_data_reduction 'CrysAlisPro 1.171.40.57a (Rigaku OD, 2019)'
_computing_molecular_graphics 'ORTEP (Johnson, 1976 and Farrugia, 2012)'
_computing_publication_material 'SHELXL-2018/3 (Sheldrick, 2015b) and WINGX (Farrugia, 2012)'
_computing_structure_refinement 'SHELXL-2018/3 (Sheldrick, 2015b)'
_computing_structure_solution 'SHELXT (Sheldrick, 2015a)'
_diffrn_ambient_environment N~2~
_diffrn_ambient_temperature 100.01(10)
_diffrn_detector 'Hybrid Pixel Array Detector'
_diffrn_detector_area_resol_mean 10.0000
_diffrn_detector_type HyPix
_diffrn_measured_fraction_theta_full 1.000
_diffrn_measured_fraction_theta_max 1.000
_diffrn_measurement_device 'four-circle diffractometer'
_diffrn_measurement_device_type 'XtaLAB Synergy, Dualflex, HyPix'
_diffrn_measurement_method '\w scans'
_diffrn_radiation_monochromator mirror
_diffrn_radiation_probe x-ray
_diffrn_radiation_type 'Mo K\a'
_diffrn_radiation_wavelength 0.71073
_diffrn_reflns_av_R_equivalents 0.0359
_diffrn_reflns_av_unetI/netI 0.0147
_diffrn_reflns_Laue_measured_fraction_full 1.000
_diffrn_reflns_Laue_measured_fraction_max 1.000
_diffrn_reflns_limit_h_max 14
_diffrn_reflns_limit_h_min -14
_diffrn_reflns_limit_k_max 14
_diffrn_reflns_limit_k_min -14
_diffrn_reflns_limit_l_max 30
_diffrn_reflns_limit_l_min -30
_diffrn_reflns_number 84333
_diffrn_reflns_point_group_measured_fraction_full 1.000
_diffrn_reflns_point_group_measured_fraction_max 1.000
_diffrn_reflns_theta_full 25.242
_diffrn_reflns_theta_max 29.990
_diffrn_reflns_theta_min 2.029
_diffrn_source 'micro-focus sealed X-ray tube'
_diffrn_source_type 'PhotonJet (Mo) X-ray Source'
_exptl_absorpt_coefficient_mu 6.772
_exptl_absorpt_correction_T_max 1.00000
_exptl_absorpt_correction_T_min 0.48497
_exptl_absorpt_correction_type multi-scan
_exptl_absorpt_process_details
;
CrysAlisPro 1.171.40.57a (Rigaku Oxford Diffraction, 2019)
Empirical absorption correction using spherical harmonics,
 implemented in SCALE3 ABSPACK scaling algorithm.
;
_exptl_crystal_colour yellow
_exptl_crystal_density_diffrn 1.759
_exptl_crystal_description cuboid
_exptl_crystal_F_000 1144
_exptl_crystal_size_max 0.10
_exptl_crystal_size_mid 0.09
_exptl_crystal_size_min 0.07
_refine_diff_density_max 0.607
_refine_diff_density_min -0.443
_refine_diff_density_rms 0.064
_refine_ls_abs_structure_details
;
 Flack x determined using 2969 quotients [(I+)-(I-)]/[(I+)+(I-)]
 (Parsons, Flack and Wagner, Acta Cryst. B69 (2013) 249-259).
;
_refine_ls_abs_structure_Flack -0.0125(19)
_refine_ls_extinction_method none
_refine_ls_goodness_of_fit_ref 1.087
_refine_ls_hydrogen_treatment constr
_refine_ls_matrix_type full
_refine_ls_number_parameters 264
_refine_ls_number_reflns 6451
_refine_ls_number_restraints 1
_refine_ls_restrained_S_all 1.087
_refine_ls_R_factor_all 0.0138
_refine_ls_R_factor_gt 0.0130
_refine_ls_shift/su_max 0.000
_refine_ls_shift/su_mean 0.000
_refine_ls_structure_factor_coef Fsqd
_refine_ls_weighting_details 'w=1/[\s^2^(Fo^2^)+(0.0127P)^2^+1.1843P] where P=(Fo^2^+2Fc^2^)/3'
_refine_ls_weighting_scheme calc
_refine_ls_wR_factor_gt 0.0289
_refine_ls_wR_factor_ref 0.0291
_reflns_Friedel_coverage 0.953
_reflns_Friedel_fraction_full 1.000
_reflns_Friedel_fraction_max 1.000
_reflns_number_gt 6283
_reflns_number_total 6451
_reflns_threshold_expression 'I > 2\s(I)'
_cod_data_source_file d0dt00665c3.cif
_cod_data_source_block hannad6
_cod_depositor_comments 'Adding full bibliography for 7703630--7703634.cif.'
_cod_original_cell_volume 2216.28(2)
_cod_database_code 7703632
_shelx_shelxl_version_number 2018/3
_shelx_space_group_comment
;
The symmetry employed for this shelxl refinement is uniquely defined
by the following loop, which should always be used as a source of
symmetry information in preference to the above space-group names.
They are only intended as comments.
;

loop_
_space_group_symop_operation_xyz
'x, y, z'
'-x, -y, z+1/2'
'-y, x, z+1/4'
'y, -x, z+3/4'

loop_
_atom_site_label
_atom_site_type_symbol
_atom_site_fract_x
_atom_site_fract_y
_atom_site_fract_z
_atom_site_U_iso_or_equiv
_atom_site_adp_type
_atom_site_occupancy
_atom_site_site_symmetry_order
_atom_site_calc_flag
_atom_site_refinement_flags_posn
_atom_site_refinement_flags_adp
_atom_site_refinement_flags_occupancy
_atom_site_disorder_assembly
_atom_site_disorder_group
Au Au 0.40039(2) -0.06339(2) 0.44653(2) 0.01034(3) Uani 1 1 d . . . . .
Cl Cl 0.20221(7) -0.17600(8) 0.43329(3) 0.01784(15) Uani 1 1 d . . . . .
N1 N 0.7451(2) 0.1424(2) 0.51137(11) 0.0110(4) Uani 1 1 d . . . . .
C2 C 0.7992(3) 0.0784(3) 0.46207(12) 0.0111(5) Uani 1 1 d . . . . .
C3 C 0.9381(3) 0.0776(3) 0.45549(14) 0.0147(6) Uani 1 1 d . . . . .
H3 H 0.977493 0.036492 0.422141 0.018 Uiso 1 1 calc R U . . .
C4 C 1.0156(3) 0.1389(3) 0.49927(16) 0.0195(6) Uani 1 1 d . . . . .
H4 H 1.107979 0.134561 0.496629 0.023 Uiso 1 1 calc R U . . .
C5 C 0.9566(3) 0.2068(3) 0.54706(15) 0.0188(6) Uani 1 1 d . . . . .
H5 H 1.009672 0.251241 0.575178 0.023 Uiso 1 1 calc R U . . .
C6 C 0.8190(3) 0.2092(3) 0.55336(14) 0.0166(6) Uani 1 1 d . . . . .
C7 C 0.7553(4) 0.2791(4) 0.60556(17) 0.0286(8) Uani 1 1 d . . . . .
H7A H 0.677624 0.325777 0.591655 0.043 Uiso 1 1 calc R U . . .
H7B H 0.817232 0.341468 0.622780 0.043 Uiso 1 1 calc R U . . .
H7C H 0.730094 0.215101 0.635876 0.043 Uiso 1 1 calc R U . . .
C8 C 0.6950(3) 0.0120(3) 0.42729(12) 0.0106(5) Uani 1 1 d . . . . .
C9 C 0.5768(3) 0.0253(3) 0.45757(12) 0.0102(6) Uani 1 1 d . . . . .
C10 C 0.5976(3) 0.1130(3) 0.51409(13) 0.0104(5) Uani 1 1 d . . . . .
C11 C 0.7263(3) -0.0609(3) 0.36799(14) 0.0137(6) Uani 1 1 d . . . . .
C12 C 0.7898(3) 0.0363(4) 0.32217(15) 0.0193(6) Uani 1 1 d . . . . .
H12A H 0.809211 -0.010051 0.285030 0.029 Uiso 1 1 calc R U . . .
H12B H 0.728927 0.107885 0.314012 0.029 Uiso 1 1 calc R U . . .
H12C H 0.870696 0.071659 0.338908 0.029 Uiso 1 1 calc R U . . .
C13 C 0.8199(3) -0.1800(3) 0.37948(16) 0.0212(7) Uani 1 1 d . . . . .
H13A H 0.838177 -0.224249 0.341676 0.032 Uiso 1 1 calc R U . . .
H13B H 0.901767 -0.148751 0.396916 0.032 Uiso 1 1 calc R U . . .
H13C H 0.777963 -0.241326 0.406989 0.032 Uiso 1 1 calc R U . . .
C14 C 0.6009(3) -0.1162(3) 0.33755(15) 0.0175(6) Uani 1 1 d . . . . .
H14A H 0.624999 -0.161087 0.300588 0.026 Uiso 1 1 calc R U . . .
H14B H 0.557992 -0.177985 0.364518 0.026 Uiso 1 1 calc R U . . .
H14C H 0.541071 -0.044379 0.328433 0.026 Uiso 1 1 calc R U . . .
C21 C 0.5724(3) 0.0341(3) 0.57283(13) 0.0117(5) Uani 1 1 d . . . . .
C22 C 0.6298(3) -0.0922(3) 0.57747(15) 0.0179(6) Uani 1 1 d . . . . .
H22 H 0.674637 -0.128348 0.544346 0.021 Uiso 1 1 calc R U . . .
C23 C 0.6204(4) -0.1641(4) 0.63121(17) 0.0228(7) Uani 1 1 d . . . . .
H23 H 0.661988 -0.246553 0.634371 0.027 Uiso 1 1 calc R U . . .
C24 C 0.5495(3) -0.1140(3) 0.68013(15) 0.0224(7) Uani 1 1 d . . . . .
H24 H 0.542849 -0.162506 0.716046 0.027 Uiso 1 1 calc R U . . .
C25 C 0.4891(4) 0.0084(4) 0.67487(15) 0.0224(7) Uani 1 1 d . . . . .
H25 H 0.439607 0.041495 0.707255 0.027 Uiso 1 1 calc R U . . .
C26 C 0.5007(3) 0.0834(3) 0.62217(15) 0.0175(6) Uani 1 1 d . . . . .
H26 H 0.460579 0.166676 0.619772 0.021 Uiso 1 1 calc R U . . .
C31 C 0.5149(3) 0.2403(3) 0.50643(13) 0.0127(5) Uani 1 1 d . . . . .
N32 N 0.5775(3) 0.3489(3) 0.48616(16) 0.0283(7) Uani 1 1 d . . . . .
C33 C 0.5047(4) 0.4611(4) 0.4768(2) 0.0345(10) Uani 1 1 d . . . . .
C34 C 0.3690(4) 0.4664(3) 0.48759(16) 0.0217(7) Uani 1 1 d . . . . .
H34 H 0.321561 0.544500 0.480690 0.026 Uiso 1 1 calc R U . . .
C35 C 0.3053(3) 0.3541(3) 0.50866(16) 0.0195(6) Uani 1 1 d . . . . .
H35 H 0.214348 0.355742 0.516760 0.023 Uiso 1 1 calc R U . . .
C36 C 0.3785(3) 0.2382(3) 0.51769(15) 0.0157(6) Uani 1 1 d . . . . .
H36 H 0.337090 0.160629 0.531021 0.019 Uiso 1 1 calc R U . . .
C37 C 0.5783(6) 0.5822(5) 0.4550(5) 0.099(4) Uani 1 1 d . . . . .
H37A H 0.656132 0.595565 0.479654 0.149 Uiso 1 1 calc R U . . .
H37B H 0.521413 0.658777 0.458049 0.149 Uiso 1 1 calc R U . . .
H37C H 0.604478 0.569740 0.413418 0.149 Uiso 1 1 calc R U . . .

loop_
_atom_site_aniso_label
_atom_site_aniso_U_11
_atom_site_aniso_U_22
_atom_site_aniso_U_33
_atom_site_aniso_U_23
_atom_site_aniso_U_13
_atom_site_aniso_U_12
Au 0.00865(5) 0.01079(5) 0.01158(4) 0.00029(4) -0.00111(4) -0.00092(4)
Cl 0.0120(3) 0.0197(3) 0.0219(4) 0.0003(3) -0.0010(2) -0.0057(3)
N1 0.0082(11) 0.0134(11) 0.0114(11) -0.0001(9) -0.0003(8) -0.0025(9)
C2 0.0119(12) 0.0115(12) 0.0100(13) 0.0006(9) 0.0006(9) -0.0001(10)
C3 0.0116(12) 0.0163(13) 0.0162(15) -0.0010(11) 0.0014(10) -0.0012(10)
C4 0.0102(13) 0.0235(16) 0.0249(16) 0.0009(13) -0.0025(12) -0.0021(12)
C5 0.0155(15) 0.0232(16) 0.0177(15) -0.0026(12) -0.0042(11) -0.0068(12)
C6 0.0156(14) 0.0189(15) 0.0154(14) -0.0012(11) 0.0001(11) -0.0050(11)
C7 0.0205(17) 0.041(2) 0.0240(18) -0.0186(15) 0.0030(13) -0.0104(15)
C8 0.0103(12) 0.0110(12) 0.0106(12) 0.0002(9) -0.0009(9) -0.0006(10)
C9 0.0126(12) 0.0098(12) 0.0083(15) 0.0019(9) -0.0018(9) 0.0008(9)
C10 0.0086(12) 0.0123(13) 0.0104(12) 0.0005(10) 0.0004(9) -0.0015(10)
C11 0.0142(14) 0.0135(13) 0.0133(14) -0.0032(10) 0.0020(11) -0.0025(11)
C12 0.0246(16) 0.0187(15) 0.0146(14) -0.0022(11) 0.0049(13) -0.0054(13)
C13 0.0187(16) 0.0156(15) 0.0294(18) -0.0046(12) 0.0013(13) 0.0011(12)
C14 0.0171(15) 0.0224(16) 0.0131(14) -0.0054(12) -0.0003(11) -0.0031(12)
C21 0.0098(12) 0.0144(13) 0.0108(12) 0.0021(10) -0.0004(10) -0.0023(10)
C22 0.0195(15) 0.0173(15) 0.0168(14) 0.0042(12) 0.0025(12) 0.0042(12)
C23 0.0212(16) 0.0194(16) 0.0279(18) 0.0093(13) 0.0024(13) 0.0042(13)
C24 0.0242(16) 0.0252(17) 0.0177(17) 0.0088(12) -0.0023(12) -0.0058(13)
C25 0.0253(17) 0.0273(17) 0.0145(14) 0.0020(12) 0.0035(12) -0.0026(14)
C26 0.0225(16) 0.0140(14) 0.0161(15) 0.0002(11) 0.0022(12) 0.0010(12)
C31 0.0145(13) 0.0135(13) 0.0102(12) 0.0003(10) 0.0001(10) 0.0014(10)
N32 0.0236(15) 0.0164(14) 0.0449(19) 0.0107(13) 0.0157(13) 0.0044(12)
C33 0.028(2) 0.0206(18) 0.054(3) 0.0154(17) 0.0226(18) 0.0075(15)
C34 0.0220(16) 0.0178(15) 0.0254(17) 0.0054(13) 0.0062(13) 0.0083(13)
C35 0.0140(14) 0.0183(15) 0.0264(17) -0.0024(12) 0.0003(12) 0.0027(12)
C36 0.0134(14) 0.0130(13) 0.0208(15) -0.0013(11) -0.0008(11) -0.0009(11)
C37 0.051(3) 0.035(3) 0.212(10) 0.063(5) 0.068(5) 0.024(2)

loop_
_atom_type_symbol
_atom_type_description
_atom_type_scat_dispersion_real
_atom_type_scat_dispersion_imag
_atom_type_scat_source
C C 0.0033 0.0016 'International Tables Vol C Tables 4.2.6.8 and 6.1.1.4'
H H 0.0000 0.0000 'International Tables Vol C Tables 4.2.6.8 and 6.1.1.4'
N N 0.0061 0.0033 'International Tables Vol C Tables 4.2.6.8 and 6.1.1.4'
Au Au -2.0133 8.8022 'International Tables Vol C Tables 4.2.6.8 and 6.1.1.4'
Cl Cl 0.1484 0.1585 'International Tables Vol C Tables 4.2.6.8 and 6.1.1.4'

loop_
_geom_angle_atom_site_label_1
_geom_angle_atom_site_label_2
_geom_angle_atom_site_label_3
_geom_angle
_geom_angle_site_symmetry_1
_geom_angle_site_symmetry_3
_geom_angle_publ_flag
C9 Au Cl 177.11(9) . . ?
C6 N1 C2 123.4(3) . . ?
C6 N1 C10 127.1(2) . . ?
C2 N1 C10 109.1(2) . . ?
N1 C2 C3 118.6(3) . . ?
N1 C2 C8 110.2(2) . . ?
C3 C2 C8 131.1(3) . . ?
C4 C3 C2 119.1(3) . . ?
C4 C3 H3 120.5 . . ?
C2 C3 H3 120.5 . . ?
C3 C4 C5 120.4(3) . . ?
C3 C4 H4 119.8 . . ?
C5 C4 H4 119.8 . . ?
C4 C5 C6 120.6(3) . . ?
C4 C5 H5 119.7 . . ?
C6 C5 H5 119.7 . . ?
N1 C6 C5 117.8(3) . . ?
N1 C6 C7 121.4(3) . . ?
C5 C6 C7 120.8(3) . . ?
C6 C7 H7A 109.5 . . ?
C6 C7 H7B 109.5 . . ?
H7A C7 H7B 109.5 . . ?
C6 C7 H7C 109.5 . . ?
H7A C7 H7C 109.5 . . ?
H7B C7 H7C 109.5 . . ?
C9 C8 C2 108.8(2) . . ?
C9 C8 C11 129.9(3) . . ?
C2 C8 C11 121.3(2) . . ?
C8 C9 C10 109.4(2) . . ?
C8 C9 Au 131.8(2) . . ?
C10 C9 Au 118.32(19) . . ?
N1 C10 C31 111.3(2) . . ?
N1 C10 C21 107.2(2) . . ?
C31 C10 C21 115.7(2) . . ?
N1 C10 C9 102.3(2) . . ?
C31 C10 C9 108.3(2) . . ?
C21 C10 C9 111.2(2) . . ?
C8 C11 C14 112.2(2) . . ?
C8 C11 C12 109.9(2) . . ?
C14 C11 C12 106.5(3) . . ?
C8 C11 C13 110.9(3) . . ?
C14 C11 C13 106.9(3) . . ?
C12 C11 C13 110.3(3) . . ?
C11 C12 H12A 109.5 . . ?
C11 C12 H12B 109.5 . . ?
H12A C12 H12B 109.5 . . ?
C11 C12 H12C 109.5 . . ?
H12A C12 H12C 109.5 . . ?
H12B C12 H12C 109.5 . . ?
C11 C13 H13A 109.5 . . ?
C11 C13 H13B 109.5 . . ?
H13A C13 H13B 109.5 . . ?
C11 C13 H13C 109.5 . . ?
H13A C13 H13C 109.5 . . ?
H13B C13 H13C 109.5 . . ?
C11 C14 H14A 109.5 . . ?
C11 C14 H14B 109.5 . . ?
H14A C14 H14B 109.5 . . ?
C11 C14 H14C 109.5 . . ?
H14A C14 H14C 109.5 . . ?
H14B C14 H14C 109.5 . . ?
C26 C21 C22 118.6(3) . . ?
C26 C21 C10 123.8(3) . . ?
C22 C21 C10 117.5(3) . . ?
C23 C22 C21 120.4(3) . . ?
C23 C22 H22 119.8 . . ?
C21 C22 H22 119.8 . . ?
C24 C23 C22 120.5(3) . . ?
C24 C23 H23 119.7 . . ?
C22 C23 H23 119.7 . . ?
C25 C24 C23 119.0(3) . . ?
C25 C24 H24 120.5 . . ?
C23 C24 H24 120.5 . . ?
C24 C25 C26 121.2(3) . . ?
C24 C25 H25 119.4 . . ?
C26 C25 H25 119.4 . . ?
C25 C26 C21 120.1(3) . . ?
C25 C26 H26 120.0 . . ?
C21 C26 H26 120.0 . . ?
N32 C31 C36 122.4(3) . . ?
N32 C31 C10 117.5(3) . . ?
C36 C31 C10 120.0(3) . . ?
C31 N32 C33 118.3(3) . . ?
N32 C33 C34 122.4(3) . . ?
N32 C33 C37 117.0(4) . . ?
C34 C33 C37 120.5(3) . . ?
C35 C34 C33 118.9(3) . . ?
C35 C34 H34 120.5 . . ?
C33 C34 H34 120.5 . . ?
C34 C35 C36 119.2(3) . . ?
C34 C35 H35 120.4 . . ?
C36 C35 H35 120.4 . . ?
C35 C36 C31 118.8(3) . . ?
C35 C36 H36 120.6 . . ?
C31 C36 H36 120.6 . . ?
C33 C37 H37A 109.5 . . ?
C33 C37 H37B 109.5 . . ?
H37A C37 H37B 109.5 . . ?
C33 C37 H37C 109.5 . . ?
H37A C37 H37C 109.5 . . ?
H37B C37 H37C 109.5 . . ?

loop_
_geom_bond_atom_site_label_1
_geom_bond_atom_site_label_2
_geom_bond_distance
_geom_bond_site_symmetry_2
_geom_bond_publ_flag
Au C9 1.997(3) . ?
Au Cl 2.3068(7) . ?
N1 C6 1.362(4) . ?
N1 C2 1.372(4) . ?
N1 C10 1.510(4) . ?
C2 C3 1.402(4) . ?
C2 C8 1.458(4) . ?
C3 C4 1.383(4) . ?
C3 H3 0.9300 . ?
C4 C5 1.386(5) . ?
C4 H4 0.9300 . ?
C5 C6 1.388(4) . ?
C5 H5 0.9300 . ?
C6 C7 1.489(5) . ?
C7 H7A 0.9600 . ?
C7 H7B 0.9600 . ?
C7 H7C 0.9600 . ?
C8 C9 1.367(4) . ?
C8 C11 1.528(4) . ?
C9 C10 1.537(4) . ?
C10 C31 1.534(4) . ?
C10 C21 1.536(4) . ?
C11 C14 1.530(4) . ?
C11 C12 1.541(4) . ?
C11 C13 1.542(5) . ?
C12 H12A 0.9600 . ?
C12 H12B 0.9600 . ?
C12 H12C 0.9600 . ?
C13 H13A 0.9600 . ?
C13 H13B 0.9600 . ?
C13 H13C 0.9600 . ?
C14 H14A 0.9600 . ?
C14 H14B 0.9600 . ?
C14 H14C 0.9600 . ?
C21 C26 1.393(4) . ?
C21 C22 1.396(4) . ?
C22 C23 1.388(5) . ?
C22 H22 0.9300 . ?
C23 C24 1.384(5) . ?
C23 H23 0.9300 . ?
C24 C25 1.375(5) . ?
C24 H24 0.9300 . ?
C25 C26 1.387(5) . ?
C25 H25 0.9300 . ?
C26 H26 0.9300 . ?
C31 N32 1.335(4) . ?
C31 C36 1.392(4) . ?
N32 C33 1.358(5) . ?
C33 C34 1.384(5) . ?
C33 C37 1.502(6) . ?
C34 C35 1.376(5) . ?
C34 H34 0.9300 . ?
C35 C36 1.391(4) . ?
C35 H35 0.9300 . ?
C36 H36 0.9300 . ?
C37 H37A 0.9600 . ?
C37 H37B 0.9600 . ?
C37 H37C 0.9600 . ?

loop_
_geom_hbond_atom_site_label_D
_geom_hbond_atom_site_label_H
_geom_hbond_atom_site_label_A
_geom_hbond_distance_DH
_geom_hbond_distance_HA
_geom_hbond_distance_DA
_geom_hbond_angle_DHA
_geom_hbond_site_symmetry_A
_geom_hbond_publ_flag
C5 H5 Cl 0.93 2.95 3.719(3) 141.4 3_655 yes
C7 H7A N32 0.96 2.54 3.251(5) 131.1 . yes

loop_
_geom_torsion_atom_site_label_1
_geom_torsion_atom_site_label_2
_geom_torsion_atom_site_label_3
_geom_torsion_atom_site_label_4
_geom_torsion
_geom_torsion_site_symmetry_1
_geom_torsion_site_symmetry_2
_geom_torsion_site_symmetry_3
_geom_torsion_site_symmetry_4
_geom_torsion_publ_flag
C6 N1 C2 C3 2.3(4) . . . . ?
C10 N1 C2 C3 -171.6(3) . . . . ?
C6 N1 C2 C8 177.7(3) . . . . ?
C10 N1 C2 C8 3.8(3) . . . . ?
N1 C2 C3 C4 1.2(4) . . . . ?
C8 C2 C3 C4 -173.1(3) . . . . ?
C2 C3 C4 C5 -3.8(5) . . . . ?
C3 C4 C5 C6 3.0(5) . . . . ?
C2 N1 C6 C5 -3.0(5) . . . . ?
C10 N1 C6 C5 169.8(3) . . . . ?
C2 N1 C6 C7 178.9(3) . . . . ?
C10 N1 C6 C7 -8.3(5) . . . . ?
C4 C5 C6 N1 0.3(5) . . . . ?
C4 C5 C6 C7 178.4(3) . . . . ?
N1 C2 C8 C9 -4.9(3) . . . . ?
C3 C2 C8 C9 169.8(3) . . . . ?
N1 C2 C8 C11 176.7(3) . . . . ?
C3 C2 C8 C11 -8.7(5) . . . . ?
C2 C8 C9 C10 3.8(3) . . . . ?
C11 C8 C9 C10 -177.9(3) . . . . ?
C2 C8 C9 Au -167.7(2) . . . . ?
C11 C8 C9 Au 10.6(5) . . . . ?
C6 N1 C10 C31 69.5(4) . . . . ?
C2 N1 C10 C31 -116.9(3) . . . . ?
C6 N1 C10 C21 -58.0(4) . . . . ?
C2 N1 C10 C21 115.7(3) . . . . ?
C6 N1 C10 C9 -175.0(3) . . . . ?
C2 N1 C10 C9 -1.4(3) . . . . ?
C8 C9 C10 N1 -1.6(3) . . . . ?
Au C9 C10 N1 171.25(17) . . . . ?
C8 C9 C10 C31 116.1(3) . . . . ?
Au C9 C10 C31 -71.1(3) . . . . ?
C8 C9 C10 C21 -115.7(3) . . . . ?
Au C9 C10 C21 57.1(3) . . . . ?
C9 C8 C11 C14 5.1(4) . . . . ?
C2 C8 C11 C14 -176.8(3) . . . . ?
C9 C8 C11 C12 123.4(3) . . . . ?
C2 C8 C11 C12 -58.5(4) . . . . ?
C9 C8 C11 C13 -114.4(3) . . . . ?
C2 C8 C11 C13 63.7(4) . . . . ?
N1 C10 C21 C26 112.5(3) . . . . ?
C31 C10 C21 C26 -12.4(4) . . . . ?
C9 C10 C21 C26 -136.5(3) . . . . ?
N1 C10 C21 C22 -64.8(3) . . . . ?
C31 C10 C21 C22 170.4(3) . . . . ?
C9 C10 C21 C22 46.3(3) . . . . ?
C26 C21 C22 C23 -2.8(5) . . . . ?
C10 C21 C22 C23 174.6(3) . . . . ?
C21 C22 C23 C24 2.6(5) . . . . ?
C22 C23 C24 C25 -0.4(5) . . . . ?
C23 C24 C25 C26 -1.6(5) . . . . ?
C24 C25 C26 C21 1.2(5) . . . . ?
C22 C21 C26 C25 1.0(5) . . . . ?
C10 C21 C26 C25 -176.3(3) . . . . ?
N1 C10 C31 N32 13.8(4) . . . . ?
C21 C10 C31 N32 136.5(3) . . . . ?
C9 C10 C31 N32 -97.9(3) . . . . ?
N1 C10 C31 C36 -169.2(3) . . . . ?
C21 C10 C31 C36 -46.6(4) . . . . ?
C9 C10 C31 C36 79.0(3) . . . . ?
C36 C31 N32 C33 0.5(5) . . . . ?
C10 C31 N32 C33 177.4(3) . . . . ?
C31 N32 C33 C34 0.0(7) . . . . ?
C31 N32 C33 C37 179.0(6) . . . . ?
N32 C33 C34 C35 0.2(7) . . . . ?
C37 C33 C34 C35 -178.8(6) . . . . ?
C33 C34 C35 C36 -0.9(6) . . . . ?
C34 C35 C36 C31 1.5(5) . . . . ?
N32 C31 C36 C35 -1.3(5) . . . . ?
C10 C31 C36 C35 -178.1(3) . . . . ?
